data_4066156
loop_
_publ_author_name
'Bera, Holger'
'Braunschweig, Holger'
'D\"orfler, Rainer'
'Kupfer, Thomas'
'Radacki, Krzysztof'
'Seeler, Fabian'

_publ_section_title
;
 Half-Sandwich Tungsten Complexes with Metal- and
 \h5-Cyclopentadienyl-Bound Functional Stannyl Groups and Their
 Transformation intoAnsaComplexes&#x2020;
;
_journal_issue 21
_journal_name_full Organometallics
_journal_page_first 5111
_journal_paper_doi 10.1021/om100324m
_journal_volume 29
_journal_year 2010
_chemical_formula_moiety 'C12 H16 Cl2 O3 Sn2 W'
_chemical_formula_sum 'C12 H16 Cl2 O3 Sn2 W'
_chemical_formula_weight 700.38
_chemical_name_common
;
?
;
_chemical_name_systematic
; 
?
;
_space_group_IT_number 14
_symmetry_cell_setting monoclinic
_symmetry_space_group_name_Hall '-P 2ybc'
_symmetry_space_group_name_H-M 'P 1 21/c 1'
_atom_sites_solution_hydrogens geom
_atom_sites_solution_primary direct
_atom_sites_solution_secondary difmap
_audit_creation_method SHELXL-97
_cell_angle_alpha 90.00
_cell_angle_beta 113.2370(10)
_cell_angle_gamma 90.00
_cell_formula_units_Z 8
_cell_length_a 13.9594(4)
_cell_length_b 17.3667(4)
_cell_length_c 16.3223(4)
_cell_measurement_reflns_used 9045
_cell_measurement_temperature 100(2)
_cell_measurement_theta_max 26.05
_cell_measurement_theta_min 2.55
_cell_volume 3636.01(16)
_computing_cell_refinement 'Saint+ ver. 7.12A (Bruker AXS)'
_computing_data_collection 'APEX2 ver. 1.0-27 (Bruker AXS)'
_computing_data_reduction 'Saint+ ver. 7.12A (Bruker AXS)'
_computing_molecular_graphics 'XP ver. 5.1 (Bruker AXS, 1998)'
_computing_publication_material 'SHELXL-97 (Sheldrick, 1997)'
_computing_structure_refinement 'SHELXL-97 (Sheldrick, 1997)'
_computing_structure_solution 'SHELXS-97 (Sheldrick, 1990)'
_diffrn_ambient_temperature 100(2)
_diffrn_measured_fraction_theta_full 1.000
_diffrn_measured_fraction_theta_max 0.999
_diffrn_measurement_device_type 'CCD area detector'
_diffrn_measurement_method 'phi and omega scans'
_diffrn_radiation_monochromator 'multi-layer mirror'
_diffrn_radiation_source 'rotating anode'
_diffrn_radiation_type MoK\a
_diffrn_radiation_wavelength 0.71073
_diffrn_reflns_av_R_equivalents 0.0592
_diffrn_reflns_av_sigmaI/netI 0.0188
_diffrn_reflns_limit_h_max 17
_diffrn_reflns_limit_h_min -17
_diffrn_reflns_limit_k_max 21
_diffrn_reflns_limit_k_min -21
_diffrn_reflns_limit_l_max 20
_diffrn_reflns_limit_l_min -20
_diffrn_reflns_number 154900
_diffrn_reflns_theta_full 26.00
_diffrn_reflns_theta_max 26.05
_diffrn_reflns_theta_min 1.59
_exptl_absorpt_coefficient_mu 9.334
_exptl_absorpt_correction_T_max 0.6526
_exptl_absorpt_correction_T_min 0.4266
_exptl_absorpt_correction_type multi-scan
_exptl_absorpt_process_details 'Sadabs 2004/1 (Brucker Nonius 2004)'
_exptl_crystal_colour colorless
_exptl_crystal_density_diffrn 2.559
_exptl_crystal_density_method 'not measured'
_exptl_crystal_description block
_exptl_crystal_F_000 2560
_exptl_crystal_size_max 0.11
_exptl_crystal_size_mid 0.11
_exptl_crystal_size_min 0.05
_refine_diff_density_max 1.665
_refine_diff_density_min -1.639
_refine_diff_density_rms 0.117
_refine_ls_extinction_method none
_refine_ls_goodness_of_fit_ref 1.103
_refine_ls_hydrogen_treatment constr
_refine_ls_matrix_type full
_refine_ls_number_parameters 361
_refine_ls_number_reflns 7187
_refine_ls_number_restraints 6
_refine_ls_restrained_S_all 1.106
_refine_ls_R_factor_all 0.0190
_refine_ls_R_factor_gt 0.0179
_refine_ls_shift/su_max 0.002
_refine_ls_shift/su_mean 0.000
_refine_ls_structure_factor_coef Fsqd
_refine_ls_weighting_details 'calc w=1/[\s^2^(Fo^2^)+(0.0117P)^2^+13.6339P] where P=(Fo^2^+2Fc^2^)/3'
_refine_ls_weighting_scheme calc
_refine_ls_wR_factor_gt 0.0434
_refine_ls_wR_factor_ref 0.0440
_reflns_number_gt 6908
_reflns_number_total 7187
_reflns_threshold_expression >2sigma(I)
_cod_data_source_file om100324m_si_001.cif
_cod_data_source_block 11
_cod_depositor_comments
;
The following automatic conversions were performed:

'_symmetry_cell_setting' value 'Monoclinic' changed to 'monoclinic'
according to /home/saulius/struct/CIF-dictionaries/cif_core.dic
dictionary named 'cif_core.dic' version 2.4.1 from 2010-06-29.

Automatic conversion script
Id: cif_fix_values 1715 2011-07-08 13:25:40Z adriana 
;
_cod_original_cell_volume 3636.00(16)
_cod_original_sg_symbol_H-M P2(1)/c
_cod_database_code 4066156

loop_
_symmetry_equiv_pos_as_xyz
'x, y, z'
'-x, y+1/2, -z+1/2'
'-x, -y, -z'
'x, -y-1/2, z-1/2'

loop_
_atom_site_label
_atom_site_type_symbol
_atom_site_fract_x
_atom_site_fract_y
_atom_site_fract_z
_atom_site_U_iso_or_equiv
_atom_site_adp_type
_atom_site_occupancy
_atom_site_symmetry_multiplicity
_atom_site_calc_flag
_atom_site_refinement_flags
W1 W 0.268558(11) 0.347843(8) 0.528833(9) 0.01142(4) Uani 1 1 d .
Sn1 Sn 0.222976(19) 0.168491(14) 0.371909(15) 0.01386(6) Uani 1 1 d .
C1 C 0.4034(3) 0.2907(2) 0.5699(3) 0.0244(9) Uani 1 1 d .
Cl1 Cl 0.25350(8) 0.26184(6) 0.27728(6) 0.0253(2) Uani 1 1 d .
O1 O 0.4800(2) 0.25742(18) 0.5930(2) 0.0382(8) Uani 1 1 d .
W2 W 0.272099(11) 0.653729(8) 0.151765(9) 0.01018(4) Uani 1 1 d .
Sn2 Sn 0.242940(18) 0.505513(13) 0.524188(15) 0.01167(5) Uani 1 1 d .
C2 C 0.3424(3) 0.3886(2) 0.6519(3) 0.0206(8) Uani 1 1 d .
Cl2 Cl 0.15758(7) 0.53707(5) 0.62459(6) 0.01801(18) Uani 1 1 d .
O2 O 0.3849(2) 0.40950(16) 0.72415(18) 0.0298(7) Uani 1 1 d .
Sn3 Sn 0.226388(19) 0.828781(14) 0.287197(16) 0.01490(6) Uani 1 1 d .
Cl3 Cl 0.26189(8) 0.73512(6) 0.40198(6) 0.0258(2) Uani 1 1 d .
O3 O 0.3690(2) 0.41978(17) 0.4054(2) 0.0322(7) Uani 1 1 d .
C3 C 0.3340(3) 0.3940(2) 0.4523(3) 0.0190(8) Uani 1 1 d .
Sn4 Sn 0.245742(18) 0.495932(13) 0.146029(15) 0.01039(5) Uani 1 1 d .
Cl4 Cl 0.15798(7) 0.46038(5) -0.01117(6) 0.01732(18) Uani 1 1 d .
O4 O 0.3652(2) 0.58786(16) 0.0200(2) 0.0266(6) Uani 1 1 d .
C4 C 0.3322(3) 0.6105(2) 0.0700(2) 0.0166(7) Uani 1 1 d .
C5 C 0.3551(3) 0.6114(2) 0.2719(3) 0.0183(8) Uani 1 1 d .
O5 O 0.4022(2) 0.58803(16) 0.34268(18) 0.0274(7) Uani 1 1 d .
C6 C 0.4042(3) 0.7136(2) 0.1842(3) 0.0196(8) Uani 1 1 d .
O6 O 0.4793(2) 0.74829(17) 0.2014(2) 0.0306(7) Uani 1 1 d .
C11 C 0.1697(3) 0.24573(19) 0.4465(2) 0.0133(7) Uani 1 1 d .
C12 C 0.1750(3) 0.2400(2) 0.5364(2) 0.0162(7) Uani 1 1 d .
H12 H 0.2082 0.2000 0.5775 0.019 Uiso 1 1 calc R
C13 C 0.1226(3) 0.3039(2) 0.5534(3) 0.0187(8) Uani 1 1 d .
H13 H 0.1145 0.3138 0.6075 0.022 Uiso 1 1 calc R
C14 C 0.0845(3) 0.3505(2) 0.4762(3) 0.0183(8) Uani 1 1 d .
H14 H 0.0464 0.3971 0.4694 0.022 Uiso 1 1 calc R
C15 C 0.1132(3) 0.3153(2) 0.4108(2) 0.0157(7) Uani 1 1 d .
H15 H 0.0976 0.3348 0.3525 0.019 Uiso 1 1 calc R
C21 C 0.0985(3) 0.1083(2) 0.2732(2) 0.0192(8) Uani 1 1 d .
H21A H 0.0753 0.0665 0.3012 0.029 Uiso 1 1 calc R
H21B H 0.1222 0.0869 0.2289 0.029 Uiso 1 1 calc R
H21C H 0.0404 0.1439 0.2438 0.029 Uiso 1 1 calc R
C22 C 0.3703(3) 0.1154(2) 0.4366(3) 0.0242(9) Uani 1 1 d .
H22A H 0.3657 0.0756 0.4774 0.036 Uiso 1 1 calc R
H22B H 0.4218 0.1542 0.4702 0.036 Uiso 1 1 calc R
H22C H 0.3918 0.0918 0.3919 0.036 Uiso 1 1 calc R
C23 C 0.3771(3) 0.5780(2) 0.5725(3) 0.0209(8) Uani 1 1 d .
H23A H 0.3551 0.6320 0.5663 0.031 Uiso 1 1 calc R
H23B H 0.4196 0.5688 0.5379 0.031 Uiso 1 1 calc R
H23C H 0.4183 0.5665 0.6354 0.031 Uiso 1 1 calc R
C24 C 0.1256(2) 0.55199(18) 0.4020(2) 0.0085(6) Uani 1 1 d U
H24A H 0.1226 0.6081 0.4071 0.013 Uiso 1 1 calc R
H24B H 0.0574 0.5298 0.3924 0.013 Uiso 1 1 calc R
H24C H 0.1439 0.5390 0.3516 0.013 Uiso 1 1 calc R
C41 C 0.1733(3) 0.7523(2) 0.1761(2) 0.0144(7) Uani 1 1 d .
C42 C 0.1208(3) 0.6809(2) 0.1742(2) 0.0171(7) Uani 1 1 d .
H42 H 0.1099 0.6588 0.2230 0.020 Uiso 1 1 calc R
C43 C 0.0880(3) 0.6486(2) 0.0878(3) 0.0185(8) Uani 1 1 d .
H43 H 0.0513 0.6016 0.0687 0.022 Uiso 1 1 calc R
C44 C 0.1196(3) 0.6987(2) 0.0346(2) 0.0173(7) Uani 1 1 d .
H44 H 0.1075 0.6914 -0.0263 0.021 Uiso 1 1 calc R
C45 C 0.1725(3) 0.7615(2) 0.0884(2) 0.0160(7) Uani 1 1 d .
H45 H 0.2027 0.8033 0.0695 0.019 Uiso 1 1 calc R
C51 C 0.3678(3) 0.8882(2) 0.3146(2) 0.0189(8) Uani 1 1 d .
H51A H 0.3573 0.9276 0.2689 0.028 Uiso 1 1 calc R
H51B H 0.4213 0.8517 0.3143 0.028 Uiso 1 1 calc R
H51C H 0.3905 0.9127 0.3733 0.028 Uiso 1 1 calc R
C52 C 0.0997(3) 0.8856(2) 0.3026(2) 0.0142(7) Uani 1 1 d .
H52A H 0.0746 0.9274 0.2588 0.021 Uiso 1 1 calc R
H52B H 0.1229 0.9070 0.3629 0.021 Uiso 1 1 calc R
H52C H 0.0432 0.8487 0.2930 0.021 Uiso 1 1 calc R
C53 C 0.1295(3) 0.4520(2) 0.1903(2) 0.0164(7) Uani 1 1 d .
H53A H 0.1269 0.3957 0.1854 0.025 Uiso 1 1 calc R
H53B H 0.0612 0.4735 0.1531 0.025 Uiso 1 1 calc R
H53C H 0.1477 0.4668 0.2526 0.025 Uiso 1 1 calc R
C54 C 0.3800(3) 0.4234(2) 0.1872(3) 0.0200(8) Uani 1 1 d .
H54A H 0.3581 0.3694 0.1814 0.030 Uiso 1 1 calc R
H54B H 0.4248 0.4344 0.2495 0.030 Uiso 1 1 calc R
H54C H 0.4186 0.4332 0.1495 0.030 Uiso 1 1 calc R

loop_
_atom_site_aniso_label
_atom_site_aniso_U_11
_atom_site_aniso_U_22
_atom_site_aniso_U_33
_atom_site_aniso_U_23
_atom_site_aniso_U_13
_atom_site_aniso_U_12
W1 0.01115(8) 0.00828(7) 0.01199(7) -0.00138(5) 0.00153(6) 0.00119(5)
Sn1 0.01497(13) 0.01310(12) 0.01232(11) -0.00287(9) 0.00411(10) -0.00065(9)
C1 0.023(2) 0.0140(19) 0.028(2) -0.0098(16) 0.0012(17) -0.0030(17)
Cl1 0.0391(6) 0.0209(5) 0.0200(4) -0.0013(4) 0.0159(4) -0.0067(4)
O1 0.0158(16) 0.0257(17) 0.056(2) -0.0108(15) -0.0036(14) 0.0087(13)
W2 0.00999(8) 0.00757(7) 0.01306(7) -0.00116(5) 0.00463(6) -0.00079(5)
Sn2 0.01228(12) 0.00855(12) 0.01281(11) -0.00069(9) 0.00349(9) 0.00003(9)
C2 0.023(2) 0.0121(18) 0.022(2) 0.0018(15) 0.0039(17) 0.0043(15)
Cl2 0.0199(4) 0.0151(4) 0.0221(4) -0.0004(3) 0.0116(4) 0.0016(3)
O2 0.0388(18) 0.0199(15) 0.0167(14) -0.0041(12) -0.0042(13) 0.0035(13)
Sn3 0.01619(13) 0.01367(12) 0.01781(12) -0.00439(9) 0.00987(10) -0.00229(10)
Cl3 0.0395(6) 0.0199(5) 0.0225(5) 0.0025(4) 0.0169(4) 0.0019(4)
O3 0.0357(18) 0.0297(17) 0.0422(18) -0.0115(14) 0.0272(16) -0.0108(14)
C3 0.0181(19) 0.0160(19) 0.0245(19) -0.0074(15) 0.0102(16) -0.0034(15)
Sn4 0.01055(11) 0.00807(11) 0.01279(11) -0.00092(8) 0.00485(9) -0.00021(9)
Cl4 0.0198(4) 0.0138(4) 0.0146(4) -0.0024(3) 0.0028(3) -0.0016(3)
O4 0.0354(17) 0.0204(15) 0.0367(17) -0.0014(12) 0.0276(15) -0.0004(12)
C4 0.0133(18) 0.0140(18) 0.0222(19) 0.0023(15) 0.0067(15) -0.0018(14)
C5 0.0194(19) 0.0112(18) 0.023(2) -0.0048(15) 0.0065(16) -0.0034(15)
O5 0.0356(17) 0.0184(14) 0.0178(14) 0.0003(11) -0.0005(13) -0.0001(13)
C6 0.022(2) 0.0123(18) 0.0237(19) -0.0002(15) 0.0085(16) 0.0042(16)
O6 0.0153(14) 0.0207(15) 0.052(2) -0.0006(14) 0.0097(14) -0.0055(12)
C11 0.0156(18) 0.0085(17) 0.0144(16) -0.0026(13) 0.0045(14) -0.0032(13)
C12 0.022(2) 0.0107(17) 0.0153(17) 0.0004(14) 0.0064(15) -0.0017(14)
C13 0.021(2) 0.0162(19) 0.0224(19) -0.0028(15) 0.0118(16) -0.0025(15)
C14 0.0116(18) 0.0143(19) 0.026(2) -0.0024(15) 0.0045(16) -0.0002(14)
C15 0.0101(17) 0.0162(19) 0.0155(17) 0.0004(14) -0.0006(14) -0.0019(14)
C21 0.020(2) 0.020(2) 0.0145(17) -0.0064(15) 0.0039(15) -0.0043(15)
C22 0.018(2) 0.028(2) 0.026(2) -0.0030(17) 0.0080(17) 0.0028(17)
C23 0.0171(19) 0.019(2) 0.024(2) -0.0030(16) 0.0062(16) -0.0032(15)
C24 0.0085(10) 0.0059(10) 0.0076(9) 0.0037(8) -0.0007(8) 0.0000(8)
C41 0.0124(17) 0.0116(17) 0.0216(18) -0.0028(14) 0.0094(15) 0.0024(14)
C42 0.0125(18) 0.0175(19) 0.0233(19) 0.0028(15) 0.0093(15) 0.0012(15)
C43 0.0091(18) 0.0139(19) 0.029(2) -0.0028(15) 0.0042(16) 0.0010(14)
C44 0.0135(18) 0.0182(19) 0.0161(17) -0.0017(15) 0.0017(14) 0.0046(15)
C45 0.0144(18) 0.0129(18) 0.0216(18) 0.0017(14) 0.0080(15) 0.0037(14)
C51 0.0157(19) 0.020(2) 0.0196(18) 0.0010(15) 0.0053(15) -0.0016(15)
C52 0.0110(17) 0.0175(18) 0.0163(17) -0.0060(14) 0.0076(14) 0.0014(14)
C53 0.0167(18) 0.0126(18) 0.0253(19) 0.0049(15) 0.0141(16) -0.0033(14)
C54 0.0159(19) 0.018(2) 0.0237(19) -0.0011(15) 0.0053(16) 0.0036(15)

loop_
_atom_type_symbol
_atom_type_description
_atom_type_scat_dispersion_real
_atom_type_scat_dispersion_imag
_atom_type_scat_source
C C 0.0033 0.0016 'International Tables Vol C Tables 4.2.6.8 and 6.1.1.4'
H H 0.0000 0.0000 'International Tables Vol C Tables 4.2.6.8 and 6.1.1.4'
O O 0.0106 0.0060 'International Tables Vol C Tables 4.2.6.8 and 6.1.1.4'
W W -0.8490 6.8722 'International Tables Vol C Tables 4.2.6.8 and 6.1.1.4'
Sn Sn -0.6537 1.4246 'International Tables Vol C Tables 4.2.6.8 and 6.1.1.4'
Cl Cl 0.1484 0.1585 'International Tables Vol C Tables 4.2.6.8 and 6.1.1.4'

loop_
_geom_angle_atom_site_label_1
_geom_angle_atom_site_label_2
_geom_angle_atom_site_label_3
_geom_angle
C3 W1 C2 107.95(16)
C3 W1 C1 78.77(17)
C2 W1 C1 78.07(15)
C3 W1 C12 140.38(14)
C2 W1 C12 108.17(14)
C1 W1 C12 93.29(15)
C3 W1 C11 105.09(14)
C2 W1 C11 143.91(14)
C1 W1 C11 94.68(14)
C12 W1 C11 36.28(12)
C3 W1 C15 94.96(14)
C2 W1 C15 149.57(15)
C1 W1 C15 127.15(14)
C12 W1 C15 59.18(13)
C11 W1 C15 35.92(12)
C3 W1 C13 151.95(15)
C2 W1 C13 94.67(15)
C1 W1 C13 123.17(16)
C12 W1 C13 35.30(13)
C11 W1 C13 59.62(12)
C15 W1 C13 58.46(13)
C3 W1 C14 117.84(15)
C2 W1 C14 114.50(15)
C1 W1 C14 151.29(14)
C12 W1 C14 58.69(13)
C11 W1 C14 59.51(12)
C15 W1 C14 35.15(13)
C13 W1 C14 34.82(13)
C3 W1 Sn2 70.63(11)
C2 W1 Sn2 71.64(11)
C1 W1 Sn2 126.69(11)
C12 W1 Sn2 137.30(9)
C11 W1 Sn2 134.52(9)
C15 W1 Sn2 98.60(9)
C13 W1 Sn2 102.40(9)
C14 W1 Sn2 81.96(9)
C22 Sn1 C21 120.53(16)
C22 Sn1 C11 118.59(14)
C21 Sn1 C11 112.18(14)
C22 Sn1 Cl1 103.39(12)
C21 Sn1 Cl1 98.32(11)
C11 Sn1 Cl1 97.67(10)
O1 C1 W1 179.3(4)
C4 W2 C5 106.70(15)
C4 W2 C6 77.52(15)
C5 W2 C6 79.21(15)
C4 W2 C45 110.14(14)
C5 W2 C45 138.94(14)
C6 W2 C45 91.52(14)
C4 W2 C41 146.06(14)
C5 W2 C41 104.96(14)
C6 W2 C41 96.84(14)
C45 W2 C41 36.00(12)
C4 W2 C42 146.40(14)
C5 W2 C42 97.60(14)
C6 W2 C42 130.71(14)
C45 W2 C42 59.00(13)
C41 W2 C42 35.87(12)
C4 W2 C43 111.30(14)
C5 W2 C43 122.18(15)
C6 W2 C43 149.96(14)
C45 W2 C43 58.44(13)
C41 W2 C43 59.28(12)
C42 W2 C43 35.12(13)
C4 W2 C44 93.78(14)
C5 W2 C44 155.60(14)
C6 W2 C44 119.00(14)
C45 W2 C44 35.09(13)
C41 W2 C44 59.34(12)
C42 W2 C44 58.48(13)
C43 W2 C44 34.86(13)
C4 W2 Sn4 71.78(10)
C5 W2 Sn4 71.57(10)
C6 W2 Sn4 128.46(10)
C45 W2 Sn4 137.55(9)
C41 W2 Sn4 130.95(9)
C42 W2 Sn4 95.14(9)
C43 W2 Sn4 80.84(9)
C44 W2 Sn4 103.61(9)
C23 Sn2 C24 110.72(14)
C23 Sn2 Cl2 102.11(11)
C24 Sn2 Cl2 98.14(9)
C23 Sn2 W1 119.35(11)
C24 Sn2 W1 115.85(9)
Cl2 Sn2 W1 107.28(2)
O2 C2 W1 177.6(3)
C51 Sn3 C52 120.00(14)
C51 Sn3 C41 117.80(14)
C52 Sn3 C41 111.33(13)
C51 Sn3 Cl3 106.25(11)
C52 Sn3 Cl3 98.57(10)
C41 Sn3 Cl3 97.95(10)
O3 C3 W1 177.6(3)
C54 Sn4 C53 111.62(15)
C54 Sn4 Cl4 101.26(11)
C53 Sn4 Cl4 97.49(10)
C54 Sn4 W2 119.09(11)
C53 Sn4 W2 116.56(10)
Cl4 Sn4 W2 106.91(2)
O4 C4 W2 177.1(3)
O5 C5 W2 178.3(3)
O6 C6 W2 178.9(4)
C15 C11 C12 105.7(3)
C15 C11 Sn1 123.9(2)
C12 C11 Sn1 130.4(3)
C15 C11 W1 72.40(19)
C12 C11 W1 71.54(19)
Sn1 C11 W1 123.31(16)
C13 C12 C11 108.8(3)
C13 C12 W1 73.9(2)
C11 C12 W1 72.2(2)
C13 C12 H12 125.6
C11 C12 H12 125.6
W1 C12 H12 120.1
C14 C13 C12 108.5(3)
C14 C13 W1 73.1(2)
C12 C13 W1 70.8(2)
C14 C13 H13 125.8
C12 C13 H13 125.8
W1 C13 H13 122.0
C13 C14 C15 107.8(3)
C13 C14 W1 72.1(2)
C15 C14 W1 71.1(2)
C13 C14 H14 126.1
C15 C14 H14 126.1
W1 C14 H14 122.5
C14 C15 C11 109.3(3)
C14 C15 W1 73.8(2)
C11 C15 W1 71.69(19)
C14 C15 H15 125.4
C11 C15 H15 125.4
W1 C15 H15 120.9
Sn1 C21 H21A 109.5
Sn1 C21 H21B 109.5
H21A C21 H21B 109.5
Sn1 C21 H21C 109.5
H21A C21 H21C 109.5
H21B C21 H21C 109.5
Sn1 C22 H22A 109.5
Sn1 C22 H22B 109.5
H22A C22 H22B 109.5
Sn1 C22 H22C 109.5
H22A C22 H22C 109.5
H22B C22 H22C 109.5
Sn2 C23 H23A 109.5
Sn2 C23 H23B 109.5
H23A C23 H23B 109.5
Sn2 C23 H23C 109.5
H23A C23 H23C 109.5
H23B C23 H23C 109.5
Sn2 C24 H24A 109.5
Sn2 C24 H24B 109.5
H24A C24 H24B 109.5
Sn2 C24 H24C 109.5
H24A C24 H24C 109.5
H24B C24 H24C 109.5
C42 C41 C45 105.7(3)
C42 C41 Sn3 124.1(3)
C45 C41 Sn3 130.0(3)
C42 C41 W2 72.1(2)
C45 C41 W2 71.60(19)
Sn3 C41 W2 124.96(16)
C43 C42 C41 109.0(3)
C43 C42 W2 73.7(2)
C41 C42 W2 72.06(19)
C43 C42 H42 125.5
C41 C42 H42 125.5
W2 C42 H42 120.4
C44 C43 C42 108.1(3)
C44 C43 W2 72.6(2)
C42 C43 W2 71.1(2)
C44 C43 H43 125.9
C42 C43 H43 125.9
W2 C43 H43 122.0
C45 C44 C43 107.9(3)
C45 C44 W2 70.7(2)
C43 C44 W2 72.6(2)
C45 C44 H44 126.1
C43 C44 H44 126.1
W2 C44 H44 122.3
C44 C45 C41 109.3(3)
C44 C45 W2 74.2(2)
C41 C45 W2 72.4(2)
C44 C45 H45 125.4
C41 C45 H45 125.4
W2 C45 H45 119.8
Sn3 C51 H51A 109.5
Sn3 C51 H51B 109.5
H51A C51 H51B 109.5
Sn3 C51 H51C 109.5
H51A C51 H51C 109.5
H51B C51 H51C 109.5
Sn3 C52 H52A 109.5
Sn3 C52 H52B 109.5
H52A C52 H52B 109.5
Sn3 C52 H52C 109.5
H52A C52 H52C 109.5
H52B C52 H52C 109.5
Sn4 C53 H53A 109.5
Sn4 C53 H53B 109.5
H53A C53 H53B 109.5
Sn4 C53 H53C 109.5
H53A C53 H53C 109.5
H53B C53 H53C 109.5
Sn4 C54 H54A 109.5
Sn4 C54 H54B 109.5
H54A C54 H54B 109.5
Sn4 C54 H54C 109.5
H54A C54 H54C 109.5
H54B C54 H54C 109.5

loop_
_geom_bond_atom_site_label_1
_geom_bond_atom_site_label_2
_geom_bond_distance
W1 C3 1.985(4)
W1 C2 1.991(4)
W1 C1 1.996(4)
W1 C12 2.313(4)
W1 C11 2.322(3)
W1 C15 2.331(3)
W1 C13 2.353(4)
W1 C14 2.367(4)
W1 Sn2 2.7586(3)
Sn1 C22 2.117(4)
Sn1 C21 2.121(4)
Sn1 C11 2.133(3)
Sn1 Cl1 2.3906(9)
C1 O1 1.141(5)
W2 C4 1.982(4)
W2 C5 1.984(4)
W2 C6 1.998(4)
W2 C45 2.318(4)
W2 C41 2.329(3)
W2 C42 2.329(3)
W2 C43 2.363(4)
W2 C44 2.363(3)
W2 Sn4 2.7617(3)
Sn2 C23 2.133(4)
Sn2 C24 2.176(3)
Sn2 Cl2 2.4385(9)
C2 O2 1.150(5)
Sn3 C51 2.113(4)
Sn3 C52 2.125(3)
Sn3 C41 2.131(3)
Sn3 Cl3 2.3809(10)
O3 C3 1.148(5)
Sn4 C54 2.134(4)
Sn4 C53 2.160(3)
Sn4 Cl4 2.4465(9)
O4 C4 1.154(5)
C5 O5 1.154(5)
C6 O6 1.144(5)
C11 C15 1.435(5)
C11 C12 1.443(5)
C12 C13 1.415(5)
C12 H12 0.9500
C13 C14 1.412(5)
C13 H13 0.9500
C14 C15 1.419(5)
C14 H14 0.9500
C15 H15 0.9500
C21 H21A 0.9800
C21 H21B 0.9800
C21 H21C 0.9800
C22 H22A 0.9800
C22 H22B 0.9800
C22 H22C 0.9800
C23 H23A 0.9800
C23 H23B 0.9800
C23 H23C 0.9800
C24 H24A 0.9800
C24 H24B 0.9800
C24 H24C 0.9800
C41 C42 1.434(5)
C41 C45 1.436(5)
C42 C43 1.416(5)
C42 H42 0.9500
C43 C44 1.416(5)
C43 H43 0.9500
C44 C45 1.412(5)
C44 H44 0.9500
C45 H45 0.9500
C51 H51A 0.9800
C51 H51B 0.9800
C51 H51C 0.9800
C52 H52A 0.9800
C52 H52B 0.9800
C52 H52C 0.9800
C53 H53A 0.9800
C53 H53B 0.9800
C53 H53C 0.9800
C54 H54A 0.9800
C54 H54B 0.9800
C54 H54C 0.9800

loop_
_geom_torsion_atom_site_label_1
_geom_torsion_atom_site_label_2
_geom_torsion_atom_site_label_3
_geom_torsion_atom_site_label_4
_geom_torsion
C3 W1 Sn2 C23 -61.02(17)
C2 W1 Sn2 C23 56.42(17)
C1 W1 Sn2 C23 -2.3(2)
C12 W1 Sn2 C23 153.59(18)
C11 W1 Sn2 C23 -153.39(17)
C15 W1 Sn2 C23 -153.29(15)
C13 W1 Sn2 C23 147.27(16)
C14 W1 Sn2 C23 175.64(16)
C3 W1 Sn2 C24 75.31(15)
C2 W1 Sn2 C24 -167.25(16)
C1 W1 Sn2 C24 134.01(18)
C12 W1 Sn2 C24 -70.08(16)
C11 W1 Sn2 C24 -17.05(15)
C15 W1 Sn2 C24 -16.95(13)
C13 W1 Sn2 C24 -76.39(14)
C14 W1 Sn2 C24 -48.03(13)
C3 W1 Sn2 Cl2 -176.30(12)
C2 W1 Sn2 Cl2 -58.86(13)
C1 W1 Sn2 Cl2 -117.60(15)
C12 W1 Sn2 Cl2 38.31(13)
C11 W1 Sn2 Cl2 91.34(12)
C15 W1 Sn2 Cl2 91.44(9)
C13 W1 Sn2 Cl2 32.00(10)
C14 W1 Sn2 Cl2 60.36(10)
C4 W2 Sn4 C54 60.25(16)
C5 W2 Sn4 C54 -55.13(17)
C6 W2 Sn4 C54 3.76(18)
C45 W2 Sn4 C54 160.45(18)
C41 W2 Sn4 C54 -149.21(17)
C42 W2 Sn4 C54 -151.45(15)
C43 W2 Sn4 C54 176.38(16)
C44 W2 Sn4 C54 149.78(15)
C4 W2 Sn4 C53 -161.21(16)
C5 W2 Sn4 C53 83.41(16)
C6 W2 Sn4 C53 142.30(18)
C45 W2 Sn4 C53 -61.00(17)
C41 W2 Sn4 C53 -10.67(16)
C42 W2 Sn4 C53 -12.90(15)
C43 W2 Sn4 C53 -45.08(15)
C44 W2 Sn4 C53 -71.68(15)
C4 W2 Sn4 Cl4 -53.49(11)
C5 W2 Sn4 Cl4 -168.87(12)
C6 W2 Sn4 Cl4 -109.98(14)
C45 W2 Sn4 Cl4 46.72(13)
C41 W2 Sn4 Cl4 97.05(12)
C42 W2 Sn4 Cl4 94.81(10)
C43 W2 Sn4 Cl4 62.64(10)
C44 W2 Sn4 Cl4 36.04(9)
C22 Sn1 C11 C15 141.7(3)
C21 Sn1 C11 C15 -70.4(3)
Cl1 Sn1 C11 C15 31.9(3)
C22 Sn1 C11 C12 -42.1(4)
C21 Sn1 C11 C12 105.8(3)
Cl1 Sn1 C11 C12 -151.9(3)
C22 Sn1 C11 W1 51.4(2)
C21 Sn1 C11 W1 -160.67(17)
Cl1 Sn1 C11 W1 -58.39(17)
C3 W1 C11 C15 -77.3(2)
C2 W1 C11 C15 127.0(3)
C1 W1 C11 C15 -156.9(2)
C12 W1 C11 C15 113.9(3)
C13 W1 C11 C15 77.0(2)
C14 W1 C11 C15 36.4(2)
Sn2 W1 C11 C15 0.2(3)
C3 W1 C11 C12 168.8(2)
C2 W1 C11 C12 13.1(3)
C1 W1 C11 C12 89.2(2)
C15 W1 C11 C12 -113.9(3)
C13 W1 C11 C12 -36.9(2)
C14 W1 C11 C12 -77.5(2)
Sn2 W1 C11 C12 -113.71(19)
C3 W1 C11 Sn1 42.1(2)
C2 W1 C11 Sn1 -113.6(2)
C1 W1 C11 Sn1 -37.5(2)
C12 W1 C11 Sn1 -126.7(3)
C15 W1 C11 Sn1 119.4(3)
C13 W1 C11 Sn1 -163.6(2)
C14 W1 C11 Sn1 155.8(2)
Sn2 W1 C11 Sn1 119.58(15)
C15 C11 C12 C13 0.5(4)
Sn1 C11 C12 C13 -176.3(3)
W1 C11 C12 C13 65.3(3)
C15 C11 C12 W1 -64.9(2)
Sn1 C11 C12 W1 118.4(3)
C3 W1 C12 C13 -133.5(3)
C2 W1 C12 C13 71.6(2)
C1 W1 C12 C13 150.1(2)
C11 W1 C12 C13 -116.4(3)
C15 W1 C12 C13 -77.8(2)
C14 W1 C12 C13 -36.5(2)
Sn2 W1 C12 C13 -10.7(3)
C3 W1 C12 C11 -17.1(3)
C2 W1 C12 C11 -171.9(2)
C1 W1 C12 C11 -93.4(2)
C15 W1 C12 C11 38.6(2)
C13 W1 C12 C11 116.4(3)
C14 W1 C12 C11 79.9(2)
Sn2 W1 C12 C11 105.7(2)
C11 C12 C13 C14 -0.3(4)
W1 C12 C13 C14 63.9(3)
C11 C12 C13 W1 -64.2(2)
C3 W1 C13 C14 -16.5(4)
C2 W1 C13 C14 127.7(2)
C1 W1 C13 C14 -153.5(2)
C12 W1 C13 C14 -117.1(3)
C11 W1 C13 C14 -79.2(2)
C15 W1 C13 C14 -37.1(2)
Sn2 W1 C13 C14 55.5(2)
C3 W1 C13 C12 100.6(3)
C2 W1 C13 C12 -115.2(2)
C1 W1 C13 C12 -36.4(3)
C11 W1 C13 C12 37.9(2)
C15 W1 C13 C12 80.0(2)
C14 W1 C13 C12 117.1(3)
Sn2 W1 C13 C12 172.58(19)
C12 C13 C14 C15 0.1(4)
W1 C13 C14 C15 62.5(3)
C12 C13 C14 W1 -62.4(3)
C3 W1 C14 C13 171.3(2)
C2 W1 C14 C13 -60.1(2)
C1 W1 C14 C13 50.9(4)
C12 W1 C14 C13 37.0(2)
C11 W1 C14 C13 79.6(2)
C15 W1 C14 C13 116.8(3)
Sn2 W1 C14 C13 -125.6(2)
C3 W1 C14 C15 54.5(3)
C2 W1 C14 C15 -176.9(2)
C1 W1 C14 C15 -65.8(4)
C12 W1 C14 C15 -79.8(2)
C11 W1 C14 C15 -37.2(2)
C13 W1 C14 C15 -116.8(3)
Sn2 W1 C14 C15 117.6(2)
C13 C14 C15 C11 0.2(4)
W1 C14 C15 C11 63.4(2)
C13 C14 C15 W1 -63.1(3)
C12 C11 C15 C14 -0.4(4)
Sn1 C11 C15 C14 176.6(2)
W1 C11 C15 C14 -64.7(3)
C12 C11 C15 W1 64.3(2)
Sn1 C11 C15 W1 -118.7(2)
C3 W1 C15 C14 -133.7(2)
C2 W1 C15 C14 5.6(4)
C1 W1 C15 C14 146.6(2)
C12 W1 C15 C14 78.2(2)
C11 W1 C15 C14 117.3(3)
C13 W1 C15 C14 36.7(2)
Sn2 W1 C15 C14 -62.6(2)
C3 W1 C15 C11 109.0(2)
C2 W1 C15 C11 -111.7(3)
C1 W1 C15 C11 29.3(3)
C12 W1 C15 C11 -39.1(2)
C13 W1 C15 C11 -80.6(2)
C14 W1 C15 C11 -117.3(3)
Sn2 W1 C15 C11 -179.88(18)
C51 Sn3 C41 C42 143.9(3)
C52 Sn3 C41 C42 -71.8(3)
Cl3 Sn3 C41 C42 30.7(3)
C51 Sn3 C41 C45 -42.0(4)
C52 Sn3 C41 C45 102.3(3)
Cl3 Sn3 C41 C45 -155.2(3)
C51 Sn3 C41 W2 52.7(2)
C52 Sn3 C41 W2 -162.90(17)
Cl3 Sn3 C41 W2 -60.42(18)
C4 W2 C41 C42 119.4(3)
C5 W2 C41 C42 -82.2(2)
C6 W2 C41 C42 -162.8(2)
C45 W2 C41 C42 114.1(3)
C43 W2 C41 C42 36.7(2)
C44 W2 C41 C42 77.4(2)
Sn4 W2 C41 C42 -3.8(3)
C4 W2 C41 C45 5.3(3)
C5 W2 C41 C45 163.7(2)
C6 W2 C41 C45 83.1(2)
C42 W2 C41 C45 -114.1(3)
C43 W2 C41 C45 -77.4(2)
C44 W2 C41 C45 -36.7(2)
Sn4 W2 C41 C45 -117.89(19)
C4 W2 C41 Sn3 -121.1(2)
C5 W2 C41 Sn3 37.3(2)
C6 W2 C41 Sn3 -43.3(2)
C45 W2 C41 Sn3 -126.4(3)
C42 W2 C41 Sn3 119.5(3)
C43 W2 C41 Sn3 156.2(3)
C44 W2 C41 Sn3 -163.0(3)
Sn4 W2 C41 Sn3 115.73(16)
C45 C41 C42 C43 -0.8(4)
Sn3 C41 C42 C43 174.5(2)
W2 C41 C42 C43 -65.0(3)
C45 C41 C42 W2 64.2(2)
Sn3 C41 C42 W2 -120.5(2)
C4 W2 C42 C43 -1.7(4)
C5 W2 C42 C43 -138.1(2)
C6 W2 C42 C43 139.6(2)
C45 W2 C42 C43 78.1(2)
C41 W2 C42 C43 116.8(3)
C44 W2 C42 C43 36.8(2)
Sn4 W2 C42 C43 -66.1(2)
C4 W2 C42 C41 -118.5(3)
C5 W2 C42 C41 105.1(2)
C6 W2 C42 C41 22.8(3)
C45 W2 C42 C41 -38.8(2)
C43 W2 C42 C41 -116.8(3)
C44 W2 C42 C41 -80.1(2)
Sn4 W2 C42 C41 177.12(19)
C41 C42 C43 C44 0.3(4)
W2 C42 C43 C44 -63.6(3)
C41 C42 C43 W2 63.9(2)
C4 W2 C43 C44 -64.2(2)
C5 W2 C43 C44 168.3(2)
C6 W2 C43 C44 38.0(4)
C45 W2 C43 C44 37.0(2)
C41 W2 C43 C44 79.4(2)
C42 W2 C43 C44 116.8(3)
Sn4 W2 C43 C44 -130.4(2)
C4 W2 C43 C42 179.0(2)
C5 W2 C43 C42 51.4(3)
C6 W2 C43 C42 -78.8(4)
C45 W2 C43 C42 -79.8(2)
C41 W2 C43 C42 -37.5(2)
C44 W2 C43 C42 -116.8(3)
Sn4 W2 C43 C42 112.8(2)
C42 C43 C44 C45 0.4(4)
W2 C43 C44 C45 -62.3(2)
C42 C43 C44 W2 62.7(3)
C4 W2 C44 C45 -120.4(2)
C5 W2 C44 C45 92.1(4)
C6 W2 C44 C45 -42.6(3)
C41 W2 C44 C45 37.6(2)
C42 W2 C44 C45 79.7(2)
C43 W2 C44 C45 116.8(3)
Sn4 W2 C44 C45 167.44(19)
C4 W2 C44 C43 122.8(2)
C5 W2 C44 C43 -24.6(4)
C6 W2 C44 C43 -159.4(2)
C45 W2 C44 C43 -116.8(3)
C41 W2 C44 C43 -79.2(2)
C42 W2 C44 C43 -37.0(2)
Sn4 W2 C44 C43 50.7(2)
C43 C44 C45 C41 -0.9(4)
W2 C44 C45 C41 -64.4(2)
C43 C44 C45 W2 63.5(3)
C42 C41 C45 C44 1.1(4)
Sn3 C41 C45 C44 -173.8(3)
W2 C41 C45 C44 65.6(2)
C42 C41 C45 W2 -64.5(2)
Sn3 C41 C45 W2 120.6(3)
C4 W2 C45 C44 66.4(2)
C5 W2 C45 C44 -141.1(2)
C6 W2 C45 C44 143.7(2)
C41 W2 C45 C44 -116.7(3)
C42 W2 C45 C44 -78.1(2)
C43 W2 C45 C44 -36.8(2)
Sn4 W2 C45 C44 -18.3(3)
C4 W2 C45 C41 -176.8(2)
C5 W2 C45 C41 -24.3(3)
C6 W2 C45 C41 -99.6(2)
C42 W2 C45 C41 38.6(2)
C43 W2 C45 C41 79.9(2)
C44 W2 C45 C41 116.7(3)
Sn4 W2 C45 C41 98.5(2)
